data_4306132
loop_
_publ_author_name
'Yue-Qing Zheng'
'Jian-Li Lin'
'Wei Xu'
'Hong-Zhen Xie'
'Jie Sun'
'Xian-Wen Wang'

_publ_contact_author_address
;
      State Key Lab. Base of Novel Functional Mater. & Prep. Science
      Faculty of Materials Science and Chemical Engineering
      Ningbo University
      Ningbo 315211
      P. R. China

;
_publ_contact_author_email zhengyueqing@nbu.edu.cn
_publ_contact_author_fax '86 574 87600747'
_publ_contact_author_name 'Yue-Qing Zheng'
_publ_contact_author_phone '86 574 87600747'
_publ_section_title
;
A Family of New Glutarate Compounds: Synthesis, Crystal Structures of:
Co(H2O)5L(1), Na2[CoL2] (2), Na2[L(H2L)4/2] (3), {[Co3(H2O)6L2](HL)2}.4H2O
(4), {[Co3(H2O)6L2](HL)2}.10H2O (5), {[Co3(H2O)6L2]L2/2}.4H2O (6), and
Na2{[Co3(H2O)2]L8/2].6H2O (7), and Magnetic Properties of 1 and 2 with H2L
= HOOC-(CH2)3-COOH
;
_journal_name_full 'Inorganic Chemistry'
_journal_page_first 10280
_journal_page_last 10287
_journal_paper_doi 10.1021/ic801053p
_journal_volume 47
_journal_year 2008
_chemical_formula_moiety 'C10 H12 Co Na2 O8'
_chemical_formula_sum 'C10 H12 Co Na2 O8'
_chemical_formula_weight 365.11
_chemical_name_systematic
; 
 ? 
;
_space_group_IT_number 15
_symmetry_cell_setting monoclinic
_symmetry_space_group_name_Hall '-C 2yc'
_symmetry_space_group_name_H-M 'C 1 2/c 1'
_atom_sites_solution_hydrogens geom
_atom_sites_solution_primary direct
_atom_sites_solution_secondary difmap
_audit_creation_method SHELXL-97
_cell_angle_alpha 90.00
_cell_angle_beta 110.815(8)
_cell_angle_gamma 90.00
_cell_formula_units_Z 4
_cell_length_a 17.5823(19)
_cell_length_b 7.6716(10)
_cell_length_c 10.4306(12)
_cell_measurement_reflns_used 25
_cell_measurement_temperature 295(2)
_cell_measurement_theta_max 12.5
_cell_measurement_theta_min 5.0
_cell_volume 1315.1(3)
_computing_cell_refinement XSCANS
_computing_data_collection 'XSCANS (Siemens, 1996)'
_computing_data_reduction XSCANS
_computing_molecular_graphics SHELXL-97
_computing_publication_material SHELXL-97
_computing_structure_refinement 'SHELXL-97 (Sheldrick, 1997)'
_computing_structure_solution 'SHELXS-97 (Sheldrick, 1990)'
_diffrn_ambient_temperature 295(2)
_diffrn_measured_fraction_theta_full 1.000
_diffrn_measured_fraction_theta_max 1.000
_diffrn_measurement_device_type 'Bruker P4'
_diffrn_measurement_method '\q/2\q scans'
_diffrn_radiation_monochromator graphite
_diffrn_radiation_source 'fine-focus sealed tube'
_diffrn_radiation_type MoK\a
_diffrn_radiation_wavelength 0.71073
_diffrn_reflns_av_R_equivalents 0.0296
_diffrn_reflns_av_sigmaI/netI 0.0378
_diffrn_reflns_limit_h_max 22
_diffrn_reflns_limit_h_min -1
_diffrn_reflns_limit_k_max 9
_diffrn_reflns_limit_k_min -1
_diffrn_reflns_limit_l_max 12
_diffrn_reflns_limit_l_min -13
_diffrn_reflns_number 1906
_diffrn_reflns_theta_full 27.49
_diffrn_reflns_theta_max 27.49
_diffrn_reflns_theta_min 2.48
_diffrn_standards_decay_% no
_diffrn_standards_interval_count 97
_diffrn_standards_number 3
_exptl_absorpt_coefficient_mu 1.407
_exptl_absorpt_correction_T_max 0.721
_exptl_absorpt_correction_T_min 0.615
_exptl_absorpt_correction_type psi-scan
_exptl_absorpt_process_details 'XSCANS (Siemens, 1996)'
_exptl_crystal_colour purple
_exptl_crystal_density_diffrn 1.844
_exptl_crystal_density_method 'not measured'
_exptl_crystal_description prismatic
_exptl_crystal_F_000 740
_exptl_crystal_size_max 0.42
_exptl_crystal_size_mid 0.29
_exptl_crystal_size_min 0.23
_refine_diff_density_max 0.336
_refine_diff_density_min -0.249
_refine_diff_density_rms 0.061
_refine_ls_extinction_coef 0.0028(4)
_refine_ls_extinction_expression Fc^*^=kFc[1+0.001xFc^2^\l^3^/sin(2\q)]^-1/4^
_refine_ls_extinction_method SHELXL
_refine_ls_goodness_of_fit_ref 1.032
_refine_ls_hydrogen_treatment constr
_refine_ls_matrix_type full
_refine_ls_number_parameters 99
_refine_ls_number_reflns 1512
_refine_ls_number_restraints 0
_refine_ls_restrained_S_all 1.032
_refine_ls_R_factor_all 0.0332
_refine_ls_R_factor_gt 0.0268
_refine_ls_shift/su_max 0.006
_refine_ls_shift/su_mean 0.001
_refine_ls_structure_factor_coef Fsqd
_refine_ls_weighting_details 'calc w=1/[\s^2^(Fo^2^)+(0.0267P)^2^+0.9602P] where P=(Fo^2^+2Fc^2^)/3'
_refine_ls_weighting_scheme calc
_refine_ls_wR_factor_gt 0.0656
_refine_ls_wR_factor_ref 0.0688
_reflns_number_gt 1318
_reflns_number_total 1512
_reflns_threshold_expression >2\s(I)
_cod_data_source_file ic801053p_si_002.cif
_cod_data_source_block emp97
_cod_original_sg_symbol_H-M 'C 2/c'
_cod_database_code 4306132

loop_
_symmetry_equiv_pos_as_xyz
'x, y, z'
'-x, y, -z+1/2'
'x+1/2, y+1/2, z'
'-x+1/2, y+1/2, -z+1/2'
'-x, -y, -z'
'x, -y, z-1/2'
'-x+1/2, -y+1/2, -z'
'x+1/2, -y+1/2, z-1/2'

loop_
_atom_site_label
_atom_site_type_symbol
_atom_site_fract_x
_atom_site_fract_y
_atom_site_fract_z
_atom_site_U_iso_or_equiv
_atom_site_adp_type
_atom_site_occupancy
_atom_site_symmetry_multiplicity
_atom_site_calc_flag
_atom_site_refinement_flags
_atom_site_disorder_assembly
_atom_site_disorder_group
Co Co 0.0000 0.25650(5) 0.2500 0.02016(12) Uani 1 2 d S . .
Na1 Na 0.0000 0.5000 0.5000 0.0251(2) Uani 1 2 d S . .
Na2 Na 0.0000 -0.18084(15) 0.2500 0.0280(2) Uani 1 2 d S . .
O1 O 0.05821(8) 0.07807(19) 0.38577(13) 0.0275(3) Uani 1 1 d . . .
O2 O 0.05598(9) 0.22312(19) 0.56798(15) 0.0296(3) Uani 1 1 d . . .
O3 O 0.41200(9) -0.0754(2) 0.61837(15) 0.0356(4) Uani 1 1 d . . .
O4 O 0.41104(8) 0.11368(18) 0.77849(14) 0.0268(3) Uani 1 1 d . . .
C1 C 0.08172(10) 0.1040(2) 0.51520(18) 0.0197(3) Uani 1 1 d . . .
C2 C 0.14675(10) -0.0185(3) 0.60250(19) 0.0228(4) Uani 1 1 d . . .
H2A H 0.1335 -0.1371 0.5699 0.027 Uiso 1 1 calc R . .
H2B H 0.1492 -0.0133 0.6968 0.027 Uiso 1 1 calc R . .
C3 C 0.22943(10) 0.0327(3) 0.59557(19) 0.0240(4) Uani 1 1 d . . .
H3A H 0.2281 0.0172 0.5025 0.029 Uiso 1 1 calc R . .
H3B H 0.2397 0.1549 0.6191 0.029 Uiso 1 1 calc R . .
C4 C 0.29835(11) -0.0767(3) 0.6930(2) 0.0266(4) Uani 1 1 d . . .
H4A H 0.2965 -0.0710 0.7847 0.032 Uiso 1 1 calc R . .
H4B H 0.2915 -0.1975 0.6636 0.032 Uiso 1 1 calc R . .
C5 C 0.37969(10) -0.0106(3) 0.69504(19) 0.0221(4) Uani 1 1 d . . .

loop_
_atom_site_aniso_label
_atom_site_aniso_U_11
_atom_site_aniso_U_22
_atom_site_aniso_U_33
_atom_site_aniso_U_23
_atom_site_aniso_U_13
_atom_site_aniso_U_12
Co 0.01734(18) 0.02134(19) 0.02007(18) 0.000 0.00452(13) 0.000
Na1 0.0282(5) 0.0254(5) 0.0227(5) 0.0009(4) 0.0103(4) 0.0046(4)
Na2 0.0329(6) 0.0246(5) 0.0297(5) 0.000 0.0150(5) 0.000
O1 0.0293(7) 0.0284(7) 0.0206(6) 0.0027(5) 0.0034(5) 0.0063(6)
O2 0.0307(7) 0.0276(7) 0.0300(7) 0.0000(6) 0.0101(6) 0.0073(6)
O3 0.0281(8) 0.0486(10) 0.0333(7) -0.0056(7) 0.0146(6) -0.0017(7)
O4 0.0210(6) 0.0247(7) 0.0343(7) -0.0026(6) 0.0094(6) -0.0026(5)
C1 0.0143(7) 0.0207(8) 0.0241(8) 0.0046(7) 0.0068(6) -0.0017(7)
C2 0.0166(8) 0.0256(9) 0.0246(8) 0.0074(7) 0.0054(7) 0.0022(7)
C3 0.0174(8) 0.0260(9) 0.0282(9) 0.0061(8) 0.0077(7) 0.0012(7)
C4 0.0165(8) 0.0272(10) 0.0347(10) 0.0058(8) 0.0072(7) -0.0004(7)
C5 0.0159(8) 0.0239(9) 0.0241(8) 0.0060(7) 0.0039(7) 0.0026(7)

loop_
_atom_type_symbol
_atom_type_description
_atom_type_scat_dispersion_real
_atom_type_scat_dispersion_imag
_atom_type_scat_source
C C 0.0033 0.0016 'International Tables Vol C Tables 4.2.6.8 and 6.1.1.4'
H H 0.0000 0.0000 'International Tables Vol C Tables 4.2.6.8 and 6.1.1.4'
O O 0.0106 0.0060 'International Tables Vol C Tables 4.2.6.8 and 6.1.1.4'
Co Co 0.3494 0.9721 'International Tables Vol C Tables 4.2.6.8 and 6.1.1.4'
Na Na 0.0362 0.0249 'International Tables Vol C Tables 4.2.6.8 and 6.1.1.4'

loop_
_geom_angle_atom_site_label_1
_geom_angle_atom_site_label_2
_geom_angle_atom_site_label_3
_geom_angle
_geom_angle_site_symmetry_1
_geom_angle_site_symmetry_3
_geom_angle_publ_flag
O4 Co O4 119.06(8) 7_556 8_455 ?
O4 Co O1 118.74(6) 7_556 2 ?
O4 Co O1 102.85(6) 8_455 2 ?
O4 Co O1 102.85(6) 7_556 . ?
O4 Co O1 118.74(6) 8_455 . ?
O1 Co O1 92.20(8) 2 . ?
O4 Co Na1 93.31(4) 7_556 . ?
O4 Co Na1 49.58(4) 8_455 . ?
O1 Co Na1 146.85(4) 2 . ?
O1 Co Na1 88.30(4) . . ?
O4 Co Na1 49.58(4) 7_556 2 ?
O4 Co Na1 93.31(4) 8_455 2 ?
O1 Co Na1 88.30(4) 2 2 ?
O1 Co Na1 146.85(4) . 2 ?
Na1 Co Na1 108.768(14) . 2 ?
O4 Co Na2 120.47(4) 7_556 . ?
O4 Co Na2 120.47(4) 8_455 . ?
O1 Co Na2 46.10(4) 2 . ?
O1 Co Na2 46.10(4) . . ?
Na1 Co Na2 125.616(7) . . ?
Na1 Co Na2 125.616(7) 2 . ?
O2 Na1 O2 180.00(7) . 5_566 ?
O2 Na1 O3 95.57(6) . 7_556 ?
O2 Na1 O3 84.43(6) 5_566 7_556 ?
O2 Na1 O3 84.43(6) . 3_455 ?
O2 Na1 O3 95.57(6) 5_566 3_455 ?
O3 Na1 O3 180.00(4) 7_556 3_455 ?
O2 Na1 O4 88.77(5) . 4_556 ?
O2 Na1 O4 91.23(5) 5_566 4_556 ?
O3 Na1 O4 95.08(5) 7_556 4_556 ?
O3 Na1 O4 84.92(5) 3_455 4_556 ?
O2 Na1 O4 91.23(5) . 8_455 ?
O2 Na1 O4 88.77(5) 5_566 8_455 ?
O3 Na1 O4 84.92(5) 7_556 8_455 ?
O3 Na1 O4 95.08(5) 3_455 8_455 ?
O4 Na1 O4 180.0 4_556 8_455 ?
O2 Na1 Co 113.79(4) . 5_566 ?
O2 Na1 Co 66.21(4) 5_566 5_566 ?
O3 Na1 Co 118.06(4) 7_556 5_566 ?
O3 Na1 Co 61.94(4) 3_455 5_566 ?
O4 Na1 Co 37.70(3) 4_556 5_566 ?
O4 Na1 Co 142.30(3) 8_455 5_566 ?
O2 Na1 Co 66.21(4) . . ?
O2 Na1 Co 113.79(4) 5_566 . ?
O3 Na1 Co 61.94(4) 7_556 . ?
O3 Na1 Co 118.06(4) 3_455 . ?
O4 Na1 Co 142.30(3) 4_556 . ?
O4 Na1 Co 37.70(3) 8_455 . ?
Co Na1 Co 180.0 5_566 . ?
O2 Na1 Na2 137.10(4) . 1_565 ?
O2 Na1 Na2 42.90(4) 5_566 1_565 ?
O3 Na1 Na2 44.25(4) 7_556 1_565 ?
O3 Na1 Na2 135.75(4) 3_455 1_565 ?
O4 Na1 Na2 106.20(4) 4_556 1_565 ?
O4 Na1 Na2 73.80(4) 8_455 1_565 ?
Co Na1 Na2 101.187(17) 5_566 1_565 ?
Co Na1 Na2 78.813(17) . 1_565 ?
O2 Na1 Na2 42.90(4) . 5_556 ?
O2 Na1 Na2 137.10(4) 5_566 5_556 ?
O3 Na1 Na2 135.75(4) 7_556 5_556 ?
O3 Na1 Na2 44.25(4) 3_455 5_556 ?
O4 Na1 Na2 73.80(4) 4_556 5_556 ?
O4 Na1 Na2 106.20(4) 8_455 5_556 ?
Co Na1 Na2 78.813(17) 5_566 5_556 ?
Co Na1 Na2 101.187(18) . 5_556 ?
Na2 Na1 Na2 180.0 1_565 5_556 ?
O1 Na2 O1 71.21(7) . 2 ?
O1 Na2 O2 110.84(5) . 6 ?
O1 Na2 O2 81.92(5) 2 6 ?
O1 Na2 O2 81.92(5) . 5_556 ?
O1 Na2 O2 110.84(5) 2 5_556 ?
O2 Na2 O2 164.79(8) 6 5_556 ?
O1 Na2 O3 167.24(5) . 8_445 ?
O1 Na2 O3 103.86(5) 2 8_445 ?
O2 Na2 O3 79.42(5) 6 8_445 ?
O2 Na2 O3 89.19(5) 5_556 8_445 ?
O1 Na2 O3 103.86(5) . 7_546 ?
O1 Na2 O3 167.24(5) 2 7_546 ?
O2 Na2 O3 89.19(5) 6 7_546 ?
O2 Na2 O3 79.42(5) 5_556 7_546 ?
O3 Na2 O3 83.32(8) 8_445 7_546 ?
O1 Na2 C5 148.07(5) . 8_445 ?
O1 Na2 C5 113.40(5) 2 8_445 ?
O2 Na2 C5 101.06(5) 6 8_445 ?
O2 Na2 C5 66.76(5) 5_556 8_445 ?
O3 Na2 C5 22.61(5) 8_445 8_445 ?
O3 Na2 C5 77.19(6) 7_546 8_445 ?
O1 Na2 C5 113.40(5) . 7_546 ?
O1 Na2 C5 148.07(5) 2 7_546 ?
O2 Na2 C5 66.76(5) 6 7_546 ?
O2 Na2 C5 101.06(5) 5_556 7_546 ?
O3 Na2 C5 77.19(6) 8_445 7_546 ?
O3 Na2 C5 22.61(5) 7_546 7_546 ?
C5 Na2 C5 79.97(7) 8_445 7_546 ?
O1 Na2 Co 35.61(3) . . ?
O1 Na2 Co 35.61(3) 2 . ?
O2 Na2 Co 97.60(4) 6 . ?
O2 Na2 Co 97.60(4) 5_556 . ?
O3 Na2 Co 138.34(4) 8_445 . ?
O3 Na2 Co 138.34(4) 7_546 . ?
C5 Na2 Co 140.01(4) 8_445 . ?
C5 Na2 Co 140.01(4) 7_546 . ?
O1 Na2 Na1 150.53(4) . 2_545 ?
O1 Na2 Na1 104.03(3) 2 2_545 ?
O2 Na2 Na1 40.59(3) 6 2_545 ?
O2 Na2 Na1 125.32(5) 5_556 2_545 ?
O3 Na2 Na1 41.31(4) 8_445 2_545 ?
O3 Na2 Na1 74.24(4) 7_546 2_545 ?
C5 Na2 Na1 61.16(4) 8_445 2_545 ?
C5 Na2 Na1 55.49(4) 7_546 2_545 ?
Co Na2 Na1 133.197(14) . 2_545 ?
O1 Na2 Na1 104.03(3) . 1_545 ?
O1 Na2 Na1 150.53(4) 2 1_545 ?
O2 Na2 Na1 125.32(5) 6 1_545 ?
O2 Na2 Na1 40.59(3) 5_556 1_545 ?
O3 Na2 Na1 74.24(4) 8_445 1_545 ?
O3 Na2 Na1 41.31(4) 7_546 1_545 ?
C5 Na2 Na1 55.49(4) 8_445 1_545 ?
C5 Na2 Na1 61.16(4) 7_546 1_545 ?
Co Na2 Na1 133.197(14) . 1_545 ?
Na1 Na2 Na1 93.61(3) 2_545 1_545 ?
C1 O1 Co 122.67(13) . . ?
C1 O1 Na2 130.55(12) . . ?
Co O1 Na2 98.30(5) . . ?
C1 O2 Na1 135.91(12) . . ?
C1 O2 Na2 124.07(12) . 5_556 ?
Na1 O2 Na2 96.50(5) . 5_556 ?
C5 O3 Na1 140.68(15) . 3_545 ?
C5 O3 Na2 106.36(12) . 7_546 ?
Na1 O3 Na2 94.44(5) 3_545 7_546 ?
C5 O4 Co 116.73(12) . 7_556 ?
C5 O4 Na1 110.75(11) . 4_546 ?
Co O4 Na1 92.72(5) 7_556 4_546 ?
O2 C1 O1 123.67(17) . . ?
O2 C1 C2 120.77(16) . . ?
O1 C1 C2 115.52(16) . . ?
C1 C2 C3 109.87(15) . . ?
C1 C2 H2A 109.7 . . ?
C3 C2 H2A 109.7 . . ?
C1 C2 H2B 109.7 . . ?
C3 C2 H2B 109.7 . . ?
H2A C2 H2B 108.2 . . ?
C4 C3 C2 111.72(15) . . ?
C4 C3 H3A 109.3 . . ?
C2 C3 H3A 109.3 . . ?
C4 C3 H3B 109.3 . . ?
C2 C3 H3B 109.3 . . ?
H3A C3 H3B 107.9 . . ?
C5 C4 C3 110.42(16) . . ?
C5 C4 H4A 109.6 . . ?
C3 C4 H4A 109.6 . . ?
C5 C4 H4B 109.6 . . ?
C3 C4 H4B 109.6 . . ?
H4A C4 H4B 108.1 . . ?
O3 C5 O4 123.66(17) . . ?
O3 C5 C4 120.39(18) . . ?
O4 C5 C4 115.96(16) . . ?
O3 C5 Na2 51.03(10) . 7_546 ?
O4 C5 Na2 110.15(11) . 7_546 ?
C4 C5 Na2 109.14(12) . 7_546 ?

loop_
_geom_bond_atom_site_label_1
_geom_bond_atom_site_label_2
_geom_bond_distance
_geom_bond_site_symmetry_2
_geom_bond_publ_flag
Co O4 1.9639(14) 7_556 ?
Co O4 1.9639(14) 8_455 ?
Co O1 1.9740(13) 2 ?
Co O1 1.9740(13) . ?
Co Na1 3.2077(3) . ?
Co Na1 3.2077(4) 2 ?
Co Na2 3.3551(13) . ?
Na1 O2 2.3425(14) . ?
Na1 O2 2.3425(14) 5_566 ?
Na1 O3 2.3686(15) 7_556 ?
Na1 O3 2.3686(15) 3_455 ?
Na1 O4 2.4448(14) 4_556 ?
Na1 O4 2.4448(14) 8_455 ?
Na1 Co 3.2077(4) 5_566 ?
Na1 Na2 3.5770(9) 1_565 ?
Na1 Na2 3.5770(9) 5_556 ?
Na2 O1 2.4430(17) . ?
Na2 O1 2.4430(17) 2 ?
Na2 O2 2.4508(15) 6 ?
Na2 O2 2.4508(15) 5_556 ?
Na2 O3 2.5035(19) 8_445 ?
Na2 O3 2.5035(19) 7_546 ?
Na2 C5 3.090(2) 8_445 ?
Na2 C5 3.090(2) 7_546 ?
Na2 Na1 3.5770(8) 2_545 ?
Na2 Na1 3.5770(8) 1_545 ?
O1 C1 1.279(2) . ?
O2 C1 1.233(2) . ?
O2 Na2 2.4508(15) 5_556 ?
O3 C5 1.238(2) . ?
O3 Na1 2.3686(15) 3_545 ?
O3 Na2 2.5035(19) 7_546 ?
O4 C5 1.276(2) . ?
O4 Co 1.9639(14) 7_556 ?
O4 Na1 2.4448(14) 4_546 ?
C1 C2 1.510(2) . ?
C2 C3 1.532(2) . ?
C2 H2A 0.9700 . ?
C2 H2B 0.9700 . ?
C3 C4 1.526(2) . ?
C3 H3A 0.9700 . ?
C3 H3B 0.9700 . ?
C4 C5 1.510(2) . ?
C4 H4A 0.9700 . ?
C4 H4B 0.9700 . ?
C5 Na2 3.090(2) 7_546 ?
